data_2218612
loop_
_publ_author_name
'Yuan, Xian-You'
'Zhang, Min'
'Ng, Seik Weng'

_publ_section_title
;
 Diethyl 2-(triphenylmethyl)malonate
;
_journal_coeditor_code BT2717
_journal_issue 7
_journal_name_full 'Acta Crystallographica Section E'
_journal_page_first o1314
_journal_paper_doi 10.1107/S1600536808018163
_journal_volume 64
_journal_year 2008
_chemical_formula_iupac 'C26 H26 O4'
_chemical_formula_moiety 'C26 H26 O4'
_chemical_formula_sum 'C26 H26 O4'
_chemical_formula_weight 402.47
_chemical_name_systematic
;
Diethyl 2-(triphenylmethyl)malonate
;
_space_group_IT_number 14
_symmetry_cell_setting monoclinic
_symmetry_space_group_name_Hall '-P 2ybc'
_symmetry_space_group_name_H-M 'P 1 21/c 1'
_atom_sites_solution_hydrogens geom
_atom_sites_solution_primary direct
_atom_sites_solution_secondary difmap
_audit_creation_method SHELXL-97
_cell_angle_alpha 90.00
_cell_angle_beta 97.3020(10)
_cell_angle_gamma 90.00
_cell_formula_units_Z 4
_cell_length_a 8.5871(5)
_cell_length_b 19.8840(10)
_cell_length_c 12.7591(8)
_cell_measurement_reflns_used 3695
_cell_measurement_temperature 295(2)
_cell_measurement_theta_max 27.1
_cell_measurement_theta_min 2.6
_cell_volume 2160.9(2)
_computing_cell_refinement 'SAINT (Bruker, 2003)'
_computing_data_collection 'SMART (Bruker, 1997)'
_computing_data_reduction 'SAINT (Bruker, 2003)'
_computing_molecular_graphics 'X-SEED (Barbour, 2001)'
_computing_publication_material 'publCIF (Westrip, 2008)'
_computing_structure_refinement 'SHELXL97 (Sheldrick, 2008)'
_computing_structure_solution 'SHELXS97 (Sheldrick, 2008)'
_diffrn_ambient_temperature 295(2)
_diffrn_measured_fraction_theta_full 0.982
_diffrn_measured_fraction_theta_max 0.982
_diffrn_measurement_device_type 'Bruker SMART 1000'
_diffrn_measurement_method '\f and \w'
_diffrn_radiation_monochromator graphite
_diffrn_radiation_source 'medium-focus sealed tube'
_diffrn_radiation_type MoK\a
_diffrn_radiation_wavelength 0.71073
_diffrn_reflns_av_R_equivalents 0.0451
_diffrn_reflns_av_sigmaI/netI 0.0577
_diffrn_reflns_limit_h_max 11
_diffrn_reflns_limit_h_min -8
_diffrn_reflns_limit_k_max 25
_diffrn_reflns_limit_k_min -25
_diffrn_reflns_limit_l_max 15
_diffrn_reflns_limit_l_min -16
_diffrn_reflns_number 12570
_diffrn_reflns_theta_full 27.13
_diffrn_reflns_theta_max 27.13
_diffrn_reflns_theta_min 1.91
_diffrn_standards_decay_% 0
_diffrn_standards_interval_count 0
_diffrn_standards_interval_time 0
_diffrn_standards_number 0
_exptl_absorpt_coefficient_mu 0.082
_exptl_absorpt_correction_type none
_exptl_crystal_colour Colorless
_exptl_crystal_density_diffrn 1.237
_exptl_crystal_density_method 'not measured'
_exptl_crystal_description Block
_exptl_crystal_F_000 856
_exptl_crystal_size_max 0.48
_exptl_crystal_size_mid 0.45
_exptl_crystal_size_min 0.40
_refine_diff_density_max 0.255
_refine_diff_density_min -0.223
_refine_ls_extinction_method none
_refine_ls_goodness_of_fit_ref 1.001
_refine_ls_hydrogen_treatment constr
_refine_ls_matrix_type full
_refine_ls_number_parameters 290
_refine_ls_number_reflns 4693
_refine_ls_number_restraints 28
_refine_ls_restrained_S_all 1.006
_refine_ls_R_factor_all 0.0970
_refine_ls_R_factor_gt 0.0505
_refine_ls_shift/su_max 0.001
_refine_ls_shift/su_mean 0.000
_refine_ls_structure_factor_coef Fsqd
_refine_ls_weighting_details 'calc w=1/[\s^2^(Fo^2^)+(0.0735P)^2^+0.2019P] where P=(Fo^2^+2Fc^2^)/3'
_refine_ls_weighting_scheme calc
_refine_ls_wR_factor_gt 0.1242
_refine_ls_wR_factor_ref 0.1505
_reflns_number_gt 2761
_reflns_number_total 4693
_reflns_threshold_expression I>2\s(I)
_cod_data_source_file bt2717.cif
_cod_data_source_block I
_cod_depositor_comments
;
The following automatic conversions were performed:
'_symmetry_cell_setting' value 'Monoclinic' changed to 'monoclinic'
according to '/home/saulius/struct/CIF-dictionaries/cif_core.dic'
dictionary named 'cif_core.dic' version 2.4.1 from
2010-06-29.

'_exptl_absorpt_correction_type' value 'None' changed to
'none' according to '/home/saulius/struct/CIF-dictionaries/cif_core.dic'
dictionary named 'cif_core.dic' version 2.4.1 from 2010-06-29.

Automatic conversion script
Id: cif_fix_enum 1527 2010-12-29 10:47:43Z saulius 

The following automatic conversions were performed:

'_symmetry_cell_setting' value 'Monoclinic' changed to 'monoclinic'
according to /home/saulius/struct/CIF-dictionaries/cif_core.dic
dictionary named 'cif_core.dic' version 2.4.1 from
2010-06-29.

'_exptl_absorpt_correction_type' value 'None' changed to
'none' according to
/home/saulius/struct/CIF-dictionaries/cif_core.dic dictionary named
'cif_core.dic' version 2.4.1 from 2010-06-29.

Automatic conversion script
Id: cif_fix_values 1715 2011-07-08 13:25:40Z adriana 
;
_cod_original_sg_symbol_H-M 'P 21/c'
_cod_database_code 2218612
_cod_database_fobs_code 2218612

loop_
_symmetry_equiv_pos_as_xyz
'x, y, z'
'-x, y+1/2, -z+1/2'
'-x, -y, -z'
'x, -y-1/2, z-1/2'

loop_
_atom_site_type_symbol
_atom_site_label
_atom_site_fract_x
_atom_site_fract_y
_atom_site_fract_z
_atom_site_U_iso_or_equiv
_atom_site_adp_type
_atom_site_calc_flag
_atom_site_refinement_flags
_atom_site_occupancy
_atom_site_disorder_assembly
_atom_site_disorder_group
O O1 0.53297(19) 0.54974(7) 0.74906(12) 0.0649(4) Uani d D 1 . .
O O2 0.64769(19) 0.50922(8) 0.61546(13) 0.0669(5) Uani d . 1 . .
O O4 0.24156(16) 0.46954(7) 0.79704(10) 0.0502(4) Uani d . 1 . .
O O3 0.19910(17) 0.51697(8) 0.63787(11) 0.0613(4) Uani d . 1 . .
C C1 0.4903(2) 0.38239(8) 0.71672(13) 0.0358(4) Uani d . 1 A .
C C2 0.6123(2) 0.39784(8) 0.81297(13) 0.0359(4) Uani d . 1 . .
C C3 0.7724(2) 0.39498(10) 0.80592(15) 0.0449(5) Uani d . 1 . .
H H3 0.8065 0.3808 0.7432 0.054 Uiso calc R 1 . .
C C4 0.8819(2) 0.41277(11) 0.89050(17) 0.0557(5) Uani d . 1 . .
H H4 0.9885 0.4104 0.8842 0.067 Uiso calc R 1 . .
C C5 0.8340(3) 0.43394(10) 0.98370(17) 0.0567(6) Uani d . 1 . .
H H5 0.9076 0.4454 1.0408 0.068 Uiso calc R 1 . .
C C6 0.6760(3) 0.43800(10) 0.99189(15) 0.0495(5) Uani d . 1 . .
H H6 0.6428 0.4524 1.0547 0.059 Uiso calc R 1 . .
C C7 0.5668(2) 0.42082(9) 0.90763(14) 0.0425(4) Uani d . 1 . .
H H7 0.4605 0.4246 0.9141 0.051 Uiso calc R 1 . .
C C8 0.5680(2) 0.33995(9) 0.63526(14) 0.0395(4) Uani d . 1 . .
C C9 0.6181(2) 0.27544(9) 0.66570(16) 0.0495(5) Uani d . 1 . .
H H9 0.6047 0.2602 0.7329 0.059 Uiso calc R 1 . .
C C10 0.6866(3) 0.23381(11) 0.5992(2) 0.0590(6) Uani d . 1 . .
H H10 0.7203 0.1912 0.6220 0.071 Uiso calc R 1 . .
C C11 0.7059(3) 0.25471(12) 0.49889(19) 0.0624(6) Uani d . 1 . .
H H11 0.7513 0.2264 0.4534 0.075 Uiso calc R 1 . .
C C12 0.6575(3) 0.31736(13) 0.46735(18) 0.0620(6) Uani d . 1 . .
H H12 0.6697 0.3318 0.3995 0.074 Uiso calc R 1 . .
C C13 0.5898(2) 0.36049(11) 0.53507(15) 0.0520(5) Uani d . 1 . .
H H13 0.5591 0.4035 0.5123 0.062 Uiso calc R 1 . .
C C14 0.3499(2) 0.33914(9) 0.74171(14) 0.0388(4) Uani d . 1 . .
C C15 0.3452(2) 0.30478(9) 0.83520(16) 0.0480(5) Uani d . 1 . .
H H15 0.4302 0.3075 0.8881 0.058 Uiso calc R 1 . .
C C16 0.2164(3) 0.26641(11) 0.8516(2) 0.0628(6) Uani d . 1 . .
H H16 0.2153 0.2439 0.9154 0.075 Uiso calc R 1 . .
C C17 0.0903(3) 0.26130(12) 0.7744(2) 0.0677(7) Uani d . 1 . .
H H17 0.0027 0.2363 0.7863 0.081 Uiso calc R 1 . .
C C18 0.0944(3) 0.29331(11) 0.6800(2) 0.0657(6) Uani d . 1 . .
H H18 0.0101 0.2895 0.6269 0.079 Uiso calc R 1 . .
C C19 0.2231(2) 0.33111(10) 0.66349(17) 0.0522(5) Uani d . 1 . .
H H19 0.2253 0.3518 0.5983 0.063 Uiso calc R 1 . .
C C20 0.4235(2) 0.45117(9) 0.66689(14) 0.0381(4) Uani d . 1 . .
H H20 0.3912 0.4426 0.5916 0.046 Uiso calc R 1 A .
C C21 0.5482(2) 0.50592(9) 0.67315(15) 0.0436(5) Uani d . 1 A .
C C22 0.2799(2) 0.47852(9) 0.71124(15) 0.0401(4) Uani d . 1 A .
C C23 0.6698(11) 0.5959(4) 0.7676(7) 0.072(2) Uani d PDU 0.600(10) A 1
H H23A 0.6579 0.6324 0.7169 0.087 Uiso calc PR 0.600(10) A 1
H H23B 0.7657 0.5718 0.7592 0.087 Uiso calc PR 0.600(10) A 1
C C23' 0.6178(13) 0.6129(4) 0.7620(10) 0.068(3) Uani d PDU 0.400(10) A 2
H H23C 0.5493 0.6492 0.7782 0.082 Uiso calc PR 0.400(10) A 2
H H23D 0.6640 0.6243 0.6988 0.082 Uiso calc PR 0.400(10) A 2
C C24 0.6779(11) 0.6230(4) 0.8771(4) 0.079(2) Uani d PDU 0.600(10) A 1
H H24A 0.7610 0.6554 0.8888 0.118 Uiso calc PR 0.600(10) A 1
H H24B 0.6979 0.5869 0.9269 0.118 Uiso calc PR 0.600(10) A 1
H H24C 0.5799 0.6441 0.8861 0.118 Uiso calc PR 0.600(10) A 1
C C24' 0.7417(13) 0.5995(6) 0.8527(9) 0.079(3) Uani d PDU 0.400(10) A 2
H H24D 0.8071 0.6386 0.8656 0.118 Uiso calc PR 0.400(10) A 2
H H24E 0.8045 0.5620 0.8362 0.118 Uiso calc PR 0.400(10) A 2
H H24F 0.6932 0.5895 0.9146 0.118 Uiso calc PR 0.400(10) A 2
C C25 0.0595(3) 0.54963(15) 0.6682(2) 0.0814(8) Uani d . 1 . .
H H25A -0.0127 0.5161 0.6889 0.098 Uiso calc R 1 . .
H H25B 0.0885 0.5793 0.7278 0.098 Uiso calc R 1 . .
C C26 -0.0156(3) 0.58803(13) 0.5784(2) 0.0773(8) Uani d . 1 . .
H H26A -0.1078 0.6097 0.5975 0.116 Uiso calc R 1 . .
H H26B -0.0446 0.5583 0.5199 0.116 Uiso calc R 1 . .
H H26C 0.0562 0.6214 0.5587 0.116 Uiso calc R 1 . .

loop_
_atom_site_aniso_label
_atom_site_aniso_U_11
_atom_site_aniso_U_22
_atom_site_aniso_U_33
_atom_site_aniso_U_12
_atom_site_aniso_U_13
_atom_site_aniso_U_23
O1 0.0754(11) 0.0514(8) 0.0723(10) -0.0232(8) 0.0262(8) -0.0127(8)
O2 0.0595(10) 0.0647(10) 0.0821(11) -0.0104(8) 0.0309(9) 0.0031(8)
O4 0.0437(8) 0.0608(9) 0.0471(8) 0.0084(6) 0.0096(6) 0.0015(6)
O3 0.0503(9) 0.0776(10) 0.0582(9) 0.0294(8) 0.0153(7) 0.0177(8)
C1 0.0308(9) 0.0362(9) 0.0399(9) 0.0017(7) 0.0028(8) 0.0010(7)
C2 0.0347(10) 0.0307(9) 0.0415(10) 0.0007(7) 0.0021(8) 0.0036(7)
C3 0.0365(11) 0.0484(11) 0.0495(11) -0.0053(8) 0.0042(9) -0.0005(9)
C4 0.0347(11) 0.0638(14) 0.0659(14) -0.0108(10) -0.0040(10) 0.0004(11)
C5 0.0565(14) 0.0555(13) 0.0535(13) -0.0110(10) -0.0113(11) -0.0013(10)
C6 0.0590(14) 0.0432(11) 0.0448(11) -0.0002(9) 0.0005(10) -0.0040(9)
C7 0.0415(11) 0.0397(10) 0.0455(10) 0.0051(8) 0.0024(9) 0.0015(8)
C8 0.0308(10) 0.0426(10) 0.0439(10) -0.0025(8) -0.0001(8) -0.0066(8)
C9 0.0451(12) 0.0433(11) 0.0595(12) 0.0028(9) 0.0039(10) -0.0058(9)
C10 0.0479(13) 0.0451(12) 0.0829(16) 0.0016(10) 0.0045(12) -0.0185(11)
C11 0.0435(13) 0.0681(16) 0.0755(16) -0.0016(11) 0.0067(11) -0.0355(13)
C12 0.0566(14) 0.0766(17) 0.0544(13) 0.0005(12) 0.0132(11) -0.0159(12)
C13 0.0504(13) 0.0555(12) 0.0507(12) 0.0050(10) 0.0092(10) -0.0037(10)
C14 0.0316(10) 0.0362(9) 0.0485(11) 0.0021(8) 0.0046(8) -0.0013(8)
C15 0.0428(11) 0.0437(11) 0.0571(12) -0.0020(9) 0.0044(9) 0.0063(9)
C16 0.0600(15) 0.0523(13) 0.0791(15) -0.0059(11) 0.0201(13) 0.0121(11)
C17 0.0432(13) 0.0574(14) 0.1040(19) -0.0133(10) 0.0153(13) 0.0043(13)
C18 0.0425(13) 0.0626(14) 0.0887(17) -0.0090(10) -0.0048(12) -0.0025(13)
C19 0.0412(12) 0.0524(12) 0.0604(12) -0.0061(9) -0.0035(10) 0.0011(10)
C20 0.0358(10) 0.0407(10) 0.0379(9) 0.0033(8) 0.0053(8) 0.0021(8)
C21 0.0420(11) 0.0397(10) 0.0493(11) 0.0052(8) 0.0064(9) 0.0112(9)
C22 0.0339(10) 0.0401(10) 0.0457(11) 0.0027(8) 0.0027(8) 0.0022(8)
C23 0.073(4) 0.058(4) 0.089(4) -0.030(3) 0.020(4) -0.011(3)
C23' 0.071(6) 0.042(4) 0.092(6) -0.006(4) 0.018(4) 0.004(4)
C24 0.084(4) 0.068(4) 0.090(4) -0.025(3) 0.029(3) -0.022(3)
C24' 0.070(5) 0.075(5) 0.091(6) -0.024(4) 0.010(5) -0.005(4)
C25 0.0613(16) 0.108(2) 0.0788(17) 0.0450(15) 0.0224(14) 0.0225(15)
C26 0.0531(15) 0.0748(16) 0.104(2) 0.0225(12) 0.0098(14) 0.0167(14)

loop_
_atom_type_symbol
_atom_type_description
_atom_type_scat_dispersion_real
_atom_type_scat_dispersion_imag
_atom_type_scat_source
C C 0.0033 0.0016 'International Tables Vol C Tables 4.2.6.8 and 6.1.1.4'
H H 0.0000 0.0000 'International Tables Vol C Tables 4.2.6.8 and 6.1.1.4'
O O 0.0106 0.0060 'International Tables Vol C Tables 4.2.6.8 and 6.1.1.4'

loop_
_geom_angle_atom_site_label_1
_geom_angle_atom_site_label_2
_geom_angle_atom_site_label_3
_geom_angle
C21 O1 C23' 124.0(6)
C21 O1 C23 112.0(3)
C22 O3 C25 116.18(16)
C2 C1 C14 114.55(14)
C2 C1 C8 109.59(14)
C14 C1 C8 104.36(13)
C2 C1 C20 108.83(13)
C14 C1 C20 108.08(14)
C8 C1 C20 111.40(14)
C3 C2 C7 117.29(17)
C3 C2 C1 121.21(15)
C7 C2 C1 121.27(15)
C4 C3 C2 121.24(18)
C4 C3 H3 119.4
C2 C3 H3 119.4
C5 C4 C3 120.32(19)
C5 C4 H4 119.8
C3 C4 H4 119.8
C4 C5 C6 119.38(19)
C4 C5 H5 120.3
C6 C5 H5 120.3
C5 C6 C7 120.44(19)
C5 C6 H6 119.8
C7 C6 H6 119.8
C6 C7 C2 121.30(18)
C6 C7 H7 119.3
C2 C7 H7 119.3
C13 C8 C9 117.30(17)
C13 C8 C1 125.47(17)
C9 C8 C1 117.22(16)
C10 C9 C8 121.7(2)
C10 C9 H9 119.1
C8 C9 H9 119.1
C9 C10 C11 120.4(2)
C9 C10 H10 119.8
C11 C10 H10 119.8
C12 C11 C10 119.0(2)
C12 C11 H11 120.5
C10 C11 H11 120.5
C11 C12 C13 121.1(2)
C11 C12 H12 119.5
C13 C12 H12 119.5
C8 C13 C12 120.6(2)
C8 C13 H13 119.7
C12 C13 H13 119.7
C15 C14 C19 117.23(18)
C15 C14 C1 124.25(16)
C19 C14 C1 118.43(16)
C14 C15 C16 121.1(2)
C14 C15 H15 119.5
C16 C15 H15 119.5
C17 C16 C15 120.5(2)
C17 C16 H16 119.8
C15 C16 H16 119.8
C18 C17 C16 119.4(2)
C18 C17 H17 120.3
C16 C17 H17 120.3
C17 C18 C19 120.1(2)
C17 C18 H18 119.9
C19 C18 H18 119.9
C18 C19 C14 121.6(2)
C18 C19 H19 119.2
C14 C19 H19 119.2
C22 C20 C21 108.85(15)
C22 C20 C1 115.39(14)
C21 C20 C1 112.30(14)
C22 C20 H20 106.6
C21 C20 H20 106.6
C1 C20 H20 106.6
O2 C21 O1 123.98(19)
O2 C21 C20 123.97(18)
O1 C21 C20 112.05(16)
O4 C22 O3 123.32(17)
O4 C22 C20 128.13(17)
O3 C22 C20 108.54(15)
O1 C23 C24 108.3(5)
O1 C23 H23A 110.0
C24 C23 H23A 110.0
O1 C23 H23B 110.0
C24 C23 H23B 110.0
H23A C23 H23B 108.4
O1 C23' C24' 103.5(7)
O1 C23' H23C 111.1
C24' C23' H23C 111.1
O1 C23' H23D 111.1
C24' C23' H23D 111.1
H23C C23' H23D 109.0
C23 C24 H24A 109.5
C23 C24 H24B 109.5
H24A C24 H24B 109.5
C23 C24 H24C 109.5
H24A C24 H24C 109.5
H24B C24 H24C 109.5
C23' C24' H24D 109.5
C23' C24' H24E 109.5
H24D C24' H24E 109.5
C23' C24' H24F 109.5
H24D C24' H24F 109.5
H24E C24' H24F 109.5
C26 C25 O3 108.75(19)
C26 C25 H25A 109.9
O3 C25 H25A 109.9
C26 C25 H25B 109.9
O3 C25 H25B 109.9
H25A C25 H25B 108.3
C25 C26 H26A 109.5
C25 C26 H26B 109.5
H26A C26 H26B 109.5
C25 C26 H26C 109.5
H26A C26 H26C 109.5
H26B C26 H26C 109.5

loop_
_geom_bond_atom_site_label_1
_geom_bond_atom_site_label_2
_geom_bond_distance
O2 C21 1.198(2)
O1 C21 1.321(2)
O1 C23' 1.451(8)
O1 C23 1.486(6)
O4 C22 1.196(2)
O3 C22 1.333(2)
O3 C25 1.459(3)
C1 C2 1.540(2)
C1 C14 1.547(2)
C1 C8 1.554(2)
C1 C20 1.585(2)
C2 C3 1.390(3)
C2 C7 1.393(2)
C3 C4 1.384(3)
C3 H3 0.9300
C4 C5 1.373(3)
C4 H4 0.9300
C5 C6 1.376(3)
C5 H5 0.9300
C6 C7 1.377(3)
C6 H6 0.9300
C7 H7 0.9300
C8 C13 1.377(3)
C8 C9 1.392(3)
C9 C10 1.370(3)
C9 H9 0.9300
C10 C11 1.376(3)
C10 H10 0.9300
C11 C12 1.358(3)
C11 H11 0.9300
C12 C13 1.396(3)
C12 H12 0.9300
C13 H13 0.9300
C14 C15 1.380(3)
C14 C19 1.390(3)
C15 C16 1.381(3)
C15 H15 0.9300
C16 C17 1.372(3)
C16 H16 0.9300
C17 C18 1.367(3)
C17 H17 0.9300
C18 C19 1.374(3)
C18 H18 0.9300
C19 H19 0.9300
C20 C22 1.521(2)
C20 C21 1.522(3)
C20 H20 0.9800
C23 C24 1.491(7)
C23 H23A 0.9700
C23 H23B 0.9700
C23' C24' 1.492(9)
C23' H23C 0.9700
C23' H23D 0.9700
C24 H24A 0.9600
C24 H24B 0.9600
C24 H24C 0.9600
C24' H24D 0.9600
C24' H24E 0.9600
C24' H24F 0.9600
C25 C26 1.456(3)
C25 H25A 0.9700
C25 H25B 0.9700
C26 H26A 0.9600
C26 H26B 0.9600
C26 H26C 0.9600

loop_
_geom_torsion_atom_site_label_1
_geom_torsion_atom_site_label_2
_geom_torsion_atom_site_label_3
_geom_torsion_atom_site_label_4
_geom_torsion
C14 C1 C2 C3 138.03(17)
C8 C1 C2 C3 21.2(2)
C20 C1 C2 C3 -100.89(18)
C14 C1 C2 C7 -47.6(2)
C8 C1 C2 C7 -164.48(15)
C20 C1 C2 C7 73.48(19)
C7 C2 C3 C4 1.5(3)
C1 C2 C3 C4 176.05(17)
C2 C3 C4 C5 -0.2(3)
C3 C4 C5 C6 -0.7(3)
C4 C5 C6 C7 0.2(3)
C5 C6 C7 C2 1.2(3)
C3 C2 C7 C6 -2.0(3)
C1 C2 C7 C6 -176.55(16)
C2 C1 C8 C13 -115.26(19)
C14 C1 C8 C13 121.62(19)
C20 C1 C8 C13 5.2(2)
C2 C1 C8 C9 65.5(2)
C14 C1 C8 C9 -57.6(2)
C20 C1 C8 C9 -173.96(16)
C13 C8 C9 C10 0.1(3)
C1 C8 C9 C10 179.37(17)
C8 C9 C10 C11 -0.9(3)
C9 C10 C11 C12 0.7(3)
C10 C11 C12 C13 0.3(3)
C9 C8 C13 C12 0.9(3)
C1 C8 C13 C12 -178.32(18)
C11 C12 C13 C8 -1.1(3)
C2 C1 C14 C15 -13.0(2)
C8 C1 C14 C15 106.85(19)
C20 C1 C14 C15 -134.48(18)
C2 C1 C14 C19 170.57(16)
C8 C1 C14 C19 -69.6(2)
C20 C1 C14 C19 49.1(2)
C19 C14 C15 C16 -2.7(3)
C1 C14 C15 C16 -179.21(18)
C14 C15 C16 C17 0.4(3)
C15 C16 C17 C18 1.5(4)
C16 C17 C18 C19 -1.0(4)
C17 C18 C19 C14 -1.4(3)
C15 C14 C19 C18 3.2(3)
C1 C14 C19 C18 179.89(18)
C2 C1 C20 C22 -89.67(18)
C14 C1 C20 C22 35.3(2)
C8 C1 C20 C22 149.39(15)
C2 C1 C20 C21 35.86(19)
C14 C1 C20 C21 160.83(14)
C8 C1 C20 C21 -85.08(18)
C23' O1 C21 O2 10.1(5)
C23 O1 C21 O2 -10.6(6)
C23' O1 C21 C20 -169.3(5)
C23 O1 C21 C20 170.0(5)
C22 C20 C21 O2 -153.65(19)
C1 C20 C21 O2 77.3(2)
C22 C20 C21 O1 25.7(2)
C1 C20 C21 O1 -103.29(17)
C25 O3 C22 O4 1.2(3)
C25 O3 C22 C20 -177.88(19)
C21 C20 C22 O4 -100.3(2)
C1 C20 C22 O4 27.0(3)
C21 C20 C22 O3 78.69(19)
C1 C20 C22 O3 -154.02(15)
C21 O1 C23 C24 -157.0(8)
C23' O1 C23 C24 75.1(19)
C21 O1 C23' C24' -103.9(12)
C23 O1 C23' C24' -41.9(15)
C22 O3 C25 C26 -178.7(2)
